data_7048281
loop_
_publ_author_name
'Xiao, Zhiyin'
'Jiang, Ran'
'Jin, Jing'
'Yang, Xiuqin'
'Xu, Binyu'
'Liu, Xiaoming'
'He, Yabing'
'He, Yi'

_publ_section_title
;
 Diiron(ii) pentacarbonyl complexes as CO-releasing molecules: their
 synthesis, characterization, CO-releasing behaviour and biocompatibility.
;
_journal_issue 2
_journal_name_full 'Dalton transactions (Cambridge, England : 2003)'
_journal_page_first 468
_journal_page_last 477
_journal_paper_doi 10.1039/c8dt03982h
_journal_volume 48
_journal_year 2019
_chemical_formula_moiety 'C18 H30 Fe3 O6 S6, I3'
_chemical_formula_sum 'C18 H30 Fe3 I3 O6 S6'
_chemical_formula_weight 1083.03
_space_group_crystal_system monoclinic
_space_group_IT_number 14
_space_group_name_Hall '-P 2yn'
_space_group_name_H-M_alt 'P 1 21/n 1'
_symmetry_space_group_name_Hall '-P 2yn'
_symmetry_space_group_name_H-M 'P 1 21/n 1'
_atom_sites_solution_hydrogens geom
_atom_sites_solution_primary direct
_audit_creation_date 2018-04-03
_audit_creation_method
;
Olex2 1.2-alpha
(compiled 2018.03.30 svn.r3494 for OlexSys, GUI svn.r5482)
;
_audit_update_record
;
2018-06-12 deposited with the CCDC.
2018-11-13 downloaded from the CCDC.
;
_cell_angle_alpha 90
_cell_angle_beta 106.031(4)
_cell_angle_gamma 90
_cell_formula_units_Z 4
_cell_length_a 10.7252(4)
_cell_length_b 20.1697(6)
_cell_length_c 17.0870(6)
_cell_measurement_reflns_used 7697
_cell_measurement_temperature 293(2)
_cell_measurement_theta_max 29.0000
_cell_measurement_theta_min 3.3000
_cell_volume 3552.6(2)
_computing_cell_refinement 'CrysAlisPro 1.171.39.29c (Rigaku OD, 2017)'
_computing_data_collection 'CrysAlisPro 1.171.39.29c (Rigaku OD, 2017)'
_computing_data_reduction 'CrysAlisPro 1.171.39.29c (Rigaku OD, 2017)'
_computing_molecular_graphics 'Olex2 (Dolomanov et al., 2009)'
_computing_publication_material 'Olex2 (Dolomanov et al., 2009)'
_computing_structure_refinement 'ShelXL (Sheldrick, 2015)'
_computing_structure_solution 'ShelXS (Sheldrick, 2008)'
_diffrn_ambient_temperature 293(2)
_diffrn_detector 'CCD plate'
_diffrn_detector_area_resol_mean 16.0802
_diffrn_detector_type Eos
_diffrn_measured_fraction_theta_full 0.999
_diffrn_measured_fraction_theta_max 0.999
_diffrn_measurement_details
;
List of Runs (angles in degrees, time in seconds):

  # Type    Start    End  Width  t~exp~   \w     \q     \k     \f   Frames
#--------------------------------------------------------------------------
  1  \w    -25.00  22.00   1.00   35.00    --  -15.74 -99.00  30.00   47
  2  \w    -25.00   0.00   1.00   35.00    --  -15.74 -99.00 120.00   25
  3  \w    -49.00 -23.00   1.00   35.00    --   15.89 -77.00  90.00   26
  4  \w    -18.00  55.00   1.00   35.00    --   15.89 -99.00-150.00   73
  5  \w     36.00  87.00   1.00   35.00    --   15.89 178.00-180.00   51
  6  \w    -48.00  32.00   1.00   35.00    --   15.89 -57.00-120.00   80
  7  \w     15.00  41.00   1.00   35.00    --   15.89 -77.00  90.00   26
  8  \w     12.00  84.00   1.00   35.00    --   15.89  38.00   0.00   72
  9  \w     53.00  85.00   1.00   35.00    --   15.89  38.00  30.00   32
;
_diffrn_measurement_device 'four-circle diffractometer'
_diffrn_measurement_device_type 'Xcalibur, Eos, Gemini'
_diffrn_measurement_method '\w scans'
_diffrn_orient_matrix_type 'CrysAlisPro convention (1999,Acta A55,543-557)'
_diffrn_orient_matrix_UB_11 -0.0057517000
_diffrn_orient_matrix_UB_12 0.0329205000
_diffrn_orient_matrix_UB_13 -0.0151722000
_diffrn_orient_matrix_UB_21 0.0614595000
_diffrn_orient_matrix_UB_22 -0.0028512000
_diffrn_orient_matrix_UB_23 -0.0077068000
_diffrn_orient_matrix_UB_31 -0.0304467000
_diffrn_orient_matrix_UB_32 -0.0120357000
_diffrn_orient_matrix_UB_33 -0.0396888000
_diffrn_radiation_monochromator graphite
_diffrn_radiation_probe x-ray
_diffrn_radiation_type MoK\a
_diffrn_radiation_wavelength 0.71073
_diffrn_reflns_av_R_equivalents 0.0335
_diffrn_reflns_av_unetI/netI 0.0312
_diffrn_reflns_Laue_measured_fraction_full 0.999
_diffrn_reflns_Laue_measured_fraction_max 0.999
_diffrn_reflns_limit_h_max 13
_diffrn_reflns_limit_h_min -13
_diffrn_reflns_limit_k_max 24
_diffrn_reflns_limit_k_min -25
_diffrn_reflns_limit_l_max 21
_diffrn_reflns_limit_l_min -21
_diffrn_reflns_number 31586
_diffrn_reflns_point_group_measured_fraction_full 0.999
_diffrn_reflns_point_group_measured_fraction_max 0.999
_diffrn_reflns_theta_full 25.242
_diffrn_reflns_theta_max 26.499
_diffrn_reflns_theta_min 2.796
_diffrn_source 'fine-focus sealed X-ray tube'
_diffrn_source_type 'Enhance (Mo) X-ray Source'
_exptl_absorpt_coefficient_mu 4.197
_exptl_absorpt_correction_T_max 0.556
_exptl_absorpt_correction_T_min 0.241
_exptl_absorpt_correction_type multi-scan
_exptl_absorpt_process_details 'SADABS; Bruker, 2000'
_exptl_crystal_colour black
_exptl_crystal_density_diffrn 2.025
_exptl_crystal_description block
_exptl_crystal_F_000 2076
_exptl_crystal_size_max 0.36
_exptl_crystal_size_mid 0.33
_exptl_crystal_size_min 0.14
_refine_diff_density_max 1.357
_refine_diff_density_min -1.110
_refine_diff_density_rms 0.103
_refine_ls_extinction_method none
_refine_ls_goodness_of_fit_ref 1.072
_refine_ls_hydrogen_treatment constr
_refine_ls_matrix_type full
_refine_ls_number_parameters 331
_refine_ls_number_reflns 7361
_refine_ls_number_restraints 0
_refine_ls_restrained_S_all 1.072
_refine_ls_R_factor_all 0.0676
_refine_ls_R_factor_gt 0.0442
_refine_ls_shift/su_max 0.002
_refine_ls_shift/su_mean 0.000
_refine_ls_structure_factor_coef Fsqd
_refine_ls_weighting_details 'w=1/[\s^2^(Fo^2^)+(0.0323P)^2^+7.3673P] where P=(Fo^2^+2Fc^2^)/3'
_refine_ls_weighting_scheme calc
_refine_ls_wR_factor_gt 0.0897
_refine_ls_wR_factor_ref 0.0974
_reflns_Friedel_coverage 0.000
_reflns_number_gt 5447
_reflns_number_total 7361
_reflns_threshold_expression 'I > 2\s(I)'
_cod_data_source_file c8dt03982h2.cif
_cod_data_source_block 5
_cod_depositor_comments 'Adding full bibliography for 7048280--7048283.cif.'
_cod_database_code 7048281
_shelx_shelxl_version_number 2018/3
_chemical_oxdiff_formula 'C H O Fe S I'
_shelx_space_group_comment
;
The symmetry employed for this shelxl refinement is uniquely defined
by the following loop, which should always be used as a source of
symmetry information in preference to the above space-group names.
They are only intended as comments.
;
_shelx_estimated_absorpt_t_max 0.591
_shelx_estimated_absorpt_t_min 0.313
_reflns_odcompleteness_completeness 99.83
_reflns_odcompleteness_iscentric 1
_reflns_odcompleteness_theta 26.32
_olex2_refinement_description
;
1. Fixed Uiso
 At 1.2 times of:
  All C(H,H) groups
 At 1.5 times of:
  All C(H,H,H) groups
2.a Secondary CH2 refined with riding coordinates:
 C7(H7A,H7B), C9(H9A,H9B), C11(H11A,H11B), C13(H13A,H13B), C15(H15A,H15B),
 C17(H17A,H17B)
2.b Idealised Me refined as rotating group:
 C8(H8A,H8B,H8C), C10(H10A,H10B,H10C), C12(H12A,H12B,H12C), C14(H14A,H14B,
 H14C), C16(H16A,H16B,H16C), C18(H18A,H18B,H18C)
;
_olex2_submission_special_instructions 'No special instructions were received'
_oxdiff_exptl_absorpt_empirical_details
;
Empirical correction (ABSPACK) includes:
- Absorption correction using spherical harmonics
- Frame scaling
;
_oxdiff_exptl_absorpt_empirical_full_max 1.721
_oxdiff_exptl_absorpt_empirical_full_min 0.619

loop_
_space_group_symop_operation_xyz
'x, y, z'
'-x+1/2, y+1/2, -z+1/2'
'-x, -y, -z'
'x-1/2, -y-1/2, z-1/2'

loop_
_atom_site_label
_atom_site_type_symbol
_atom_site_fract_x
_atom_site_fract_y
_atom_site_fract_z
_atom_site_U_iso_or_equiv
_atom_site_adp_type
_atom_site_occupancy
_atom_site_site_symmetry_order
_atom_site_calc_flag
_atom_site_refinement_flags_posn
C1 C 0.5288(5) 0.0376(3) 0.1029(3) 0.0481(13) Uani 1 1 d .
C2 C 0.4718(6) 0.1472(3) 0.1708(3) 0.0541(14) Uani 1 1 d .
C3 C 0.5639(5) 0.1563(3) 0.0437(3) 0.0482(13) Uani 1 1 d .
C4 C 1.2233(5) 0.1899(3) 0.4129(3) 0.0440(12) Uani 1 1 d .
C5 C 1.2835(5) 0.0863(3) 0.3321(3) 0.0479(13) Uani 1 1 d .
C6 C 1.1900(5) 0.0684(3) 0.4576(3) 0.0456(12) Uani 1 1 d .
C7 C 0.6862(6) 0.2429(3) 0.2775(3) 0.0577(16) Uani 1 1 d .
H7A H 0.639306 0.210966 0.301037 0.069 Uiso 1 1 calc R
H7B H 0.760287 0.258096 0.320419 0.069 Uiso 1 1 calc R
C8 C 0.6004(9) 0.3000(4) 0.2455(4) 0.101(3) Uani 1 1 d .
H8A H 0.524285 0.284742 0.205386 0.152 Uiso 1 1 calc GR
H8B H 0.645803 0.331247 0.220985 0.152 Uiso 1 1 calc GR
H8C H 0.575549 0.321030 0.289280 0.152 Uiso 1 1 calc GR
C9 C 0.7016(5) -0.0204(2) 0.2672(3) 0.0488(13) Uani 1 1 d .
H9A H 0.710555 -0.033721 0.214527 0.059 Uiso 1 1 calc R
H9B H 0.777827 -0.035497 0.308498 0.059 Uiso 1 1 calc R
C10 C 0.5825(6) -0.0529(3) 0.2810(4) 0.074(2) Uani 1 1 d .
H10A H 0.507331 -0.039962 0.238574 0.111 Uiso 1 1 calc GR
H10B H 0.572473 -0.039256 0.332765 0.111 Uiso 1 1 calc GR
H10C H 0.592090 -0.100227 0.280510 0.111 Uiso 1 1 calc GR
C11 C 0.8606(5) 0.1225(3) 0.0525(3) 0.0414(12) Uani 1 1 d .
H11A H 0.832896 0.168080 0.054706 0.050 Uiso 1 1 calc R
H11B H 0.954691 0.121894 0.068912 0.050 Uiso 1 1 calc R
C12 C 0.8125(6) 0.0978(3) -0.0337(3) 0.0564(15) Uani 1 1 d .
H12A H 0.849050 0.124285 -0.068490 0.085 Uiso 1 1 calc GR
H12B H 0.719653 0.100827 -0.051460 0.085 Uiso 1 1 calc GR
H12C H 0.838283 0.052394 -0.036096 0.085 Uiso 1 1 calc GR
C13 C 1.0678(6) -0.0080(3) 0.2218(3) 0.0479(13) Uani 1 1 d .
H13A H 0.994282 -0.025098 0.179906 0.057 Uiso 1 1 calc R
H13B H 1.109273 0.025807 0.197327 0.057 Uiso 1 1 calc R
C14 C 1.1628(7) -0.0635(3) 0.2531(4) 0.0668(18) Uani 1 1 d .
H14A H 1.196139 -0.079417 0.209883 0.100 Uiso 1 1 calc GR
H14B H 1.119612 -0.099071 0.272432 0.100 Uiso 1 1 calc GR
H14C H 1.233045 -0.047460 0.296895 0.100 Uiso 1 1 calc GR
C15 C 0.9001(6) 0.1077(3) 0.4535(3) 0.0489(13) Uani 1 1 d .
H15A H 0.806204 0.108964 0.440581 0.059 Uiso 1 1 calc R
H15B H 0.926060 0.061987 0.449962 0.059 Uiso 1 1 calc R
C16 C 0.9576(7) 0.1328(4) 0.5394(3) 0.0682(18) Uani 1 1 d .
H16A H 0.929754 0.177567 0.543532 0.102 Uiso 1 1 calc GR
H16B H 1.050519 0.131439 0.552430 0.102 Uiso 1 1 calc GR
H16C H 0.928868 0.105208 0.576871 0.102 Uiso 1 1 calc GR
C17 C 1.0546(6) 0.2515(2) 0.2418(4) 0.0535(14) Uani 1 1 d .
H17A H 0.986953 0.268066 0.195837 0.064 Uiso 1 1 calc R
H17B H 1.031919 0.263458 0.291145 0.064 Uiso 1 1 calc R
C18 C 1.1817(7) 0.2839(3) 0.2425(4) 0.0700(19) Uani 1 1 d .
H18A H 1.204823 0.271954 0.193931 0.105 Uiso 1 1 calc GR
H18B H 1.248122 0.269229 0.289327 0.105 Uiso 1 1 calc GR
H18C H 1.172889 0.331202 0.244567 0.105 Uiso 1 1 calc GR
Fe1 Fe 0.60946(7) 0.11432(3) 0.14123(4) 0.03530(17) Uani 1 1 d .
Fe2 Fe 0.87678(6) 0.11541(3) 0.25177(4) 0.02663(14) Uani 1 1 d .
Fe3 Fe 1.14492(6) 0.11558(3) 0.36346(4) 0.03192(16) Uani 1 1 d .
I1 I 0.06152(5) 0.38219(3) 1.02287(3) 0.07882(16) Uani 1 1 d .
I2 I 0.12978(4) 0.24505(2) 0.99685(2) 0.05894(13) Uani 1 1 d .
I3 I 0.19754(5) 0.10831(3) 0.97204(4) 0.08757(18) Uani 1 1 d .
O1 O 0.4821(5) -0.0112(2) 0.0808(3) 0.0759(13) Uani 1 1 d .
O2 O 0.3877(5) 0.1674(3) 0.1904(3) 0.0891(16) Uani 1 1 d .
O3 O 0.5376(4) 0.1835(2) -0.0157(3) 0.0749(13) Uani 1 1 d .
O4 O 1.2671(4) 0.2362(2) 0.4453(3) 0.0710(12) Uani 1 1 d .
O5 O 1.3670(4) 0.0685(3) 0.3105(3) 0.0807(14) Uani 1 1 d .
O6 O 1.2171(4) 0.0386(2) 0.5148(2) 0.0699(12) Uani 1 1 d .
S1 S 0.74371(12) 0.20219(6) 0.19836(7) 0.0371(3) Uani 1 1 d .
S2 S 0.69301(12) 0.06997(6) 0.27101(7) 0.0360(3) Uani 1 1 d .
S3 S 0.80119(11) 0.07281(6) 0.12396(6) 0.0320(3) Uani 1 1 d .
S4 S 1.01057(12) 0.02896(5) 0.30257(7) 0.0337(3) Uani 1 1 d .
S5 S 0.95259(12) 0.15704(6) 0.38013(7) 0.0341(3) Uani 1 1 d .
S6 S 1.06194(12) 0.16150(6) 0.23512(7) 0.0339(3) Uani 1 1 d .

loop_
_atom_site_aniso_label
_atom_site_aniso_U_11
_atom_site_aniso_U_22
_atom_site_aniso_U_33
_atom_site_aniso_U_23
_atom_site_aniso_U_13
_atom_site_aniso_U_12
C1 0.040(3) 0.059(4) 0.042(3) 0.006(3) 0.005(2) -0.002(3)
C2 0.047(3) 0.068(4) 0.048(3) 0.007(3) 0.013(3) 0.005(3)
C3 0.039(3) 0.054(3) 0.050(3) 0.009(3) 0.009(3) -0.001(3)
C4 0.037(3) 0.045(3) 0.047(3) 0.000(3) 0.007(2) 0.003(2)
C5 0.043(3) 0.050(3) 0.051(3) 0.000(3) 0.014(3) -0.001(3)
C6 0.043(3) 0.045(3) 0.048(3) 0.001(3) 0.010(3) 0.000(3)
C7 0.065(4) 0.054(4) 0.050(3) -0.009(3) 0.009(3) 0.025(3)
C8 0.137(8) 0.087(6) 0.077(5) -0.003(4) 0.025(5) 0.064(5)
C9 0.048(3) 0.040(3) 0.054(3) 0.013(3) 0.007(3) -0.007(3)
C10 0.069(5) 0.068(4) 0.087(5) 0.019(4) 0.026(4) -0.029(4)
C11 0.046(3) 0.049(3) 0.034(2) 0.004(2) 0.020(2) -0.008(2)
C12 0.068(4) 0.067(4) 0.036(3) -0.005(3) 0.018(3) -0.011(3)
C13 0.056(3) 0.042(3) 0.043(3) -0.012(2) 0.009(3) 0.015(3)
C14 0.083(5) 0.053(4) 0.062(4) -0.005(3) 0.016(3) 0.027(3)
C15 0.050(3) 0.064(4) 0.037(3) 0.005(3) 0.020(2) -0.004(3)
C16 0.075(4) 0.099(5) 0.035(3) 0.001(3) 0.021(3) 0.003(4)
C17 0.063(4) 0.026(3) 0.067(4) 0.007(3) 0.012(3) -0.009(3)
C18 0.079(5) 0.052(4) 0.078(4) 0.002(3) 0.021(4) -0.034(3)
Fe1 0.0314(4) 0.0392(4) 0.0343(3) 0.0035(3) 0.0075(3) -0.0013(3)
Fe2 0.0302(3) 0.0232(3) 0.0276(3) -0.0001(2) 0.0098(3) -0.0012(3)
Fe3 0.0312(4) 0.0314(4) 0.0328(3) -0.0018(3) 0.0083(3) -0.0019(3)
I1 0.0618(3) 0.0834(3) 0.0856(3) -0.0138(3) 0.0109(2) 0.0069(2)
I2 0.0476(2) 0.0762(3) 0.0526(2) -0.0041(2) 0.01312(18) -0.0051(2)
I3 0.0641(3) 0.0761(3) 0.1084(4) -0.0170(3) 0.0002(3) 0.0045(2)
O1 0.076(3) 0.066(3) 0.073(3) -0.007(2) 0.000(2) -0.032(3)
O2 0.057(3) 0.128(4) 0.092(4) 0.008(3) 0.038(3) 0.029(3)
O3 0.072(3) 0.086(3) 0.061(3) 0.034(2) 0.010(2) 0.005(3)
O4 0.065(3) 0.051(3) 0.085(3) -0.025(2) 0.002(2) -0.009(2)
O5 0.052(3) 0.106(4) 0.096(3) -0.009(3) 0.041(3) 0.012(3)
O6 0.077(3) 0.075(3) 0.052(2) 0.027(2) 0.007(2) 0.003(2)
S1 0.0425(7) 0.0300(6) 0.0388(6) 0.0013(5) 0.0112(5) 0.0032(5)
S2 0.0347(7) 0.0407(7) 0.0343(6) 0.0038(5) 0.0124(5) -0.0043(5)
S3 0.0365(6) 0.0297(6) 0.0304(6) -0.0003(5) 0.0103(5) -0.0018(5)
S4 0.0370(7) 0.0264(6) 0.0372(6) -0.0001(5) 0.0093(5) 0.0007(5)
S5 0.0384(7) 0.0334(6) 0.0319(6) -0.0040(5) 0.0120(5) 0.0002(5)
S6 0.0358(6) 0.0312(6) 0.0357(6) 0.0013(5) 0.0118(5) -0.0060(5)

loop_
_atom_type_symbol
_atom_type_description
_atom_type_scat_dispersion_real
_atom_type_scat_dispersion_imag
_atom_type_scat_source
C C 0.0033 0.0016 'International Tables Vol C Tables 4.2.6.8 and 6.1.1.4'
H H 0.0000 0.0000 'International Tables Vol C Tables 4.2.6.8 and 6.1.1.4'
Fe Fe 0.3463 0.8444 'International Tables Vol C Tables 4.2.6.8 and 6.1.1.4'
I I -0.4742 1.8119 'International Tables Vol C Tables 4.2.6.8 and 6.1.1.4'
O O 0.0106 0.0060 'International Tables Vol C Tables 4.2.6.8 and 6.1.1.4'
S S 0.1246 0.1234 'International Tables Vol C Tables 4.2.6.8 and 6.1.1.4'

loop_
_geom_angle_atom_site_label_1
_geom_angle_atom_site_label_2
_geom_angle_atom_site_label_3
_geom_angle
O1 C1 Fe1 177.6(5)
O2 C2 Fe1 178.8(5)
O3 C3 Fe1 178.3(6)
O4 C4 Fe3 176.6(5)
O5 C5 Fe3 178.1(5)
O6 C6 Fe3 179.0(5)
C8 C7 S1 112.2(4)
C10 C9 S2 112.0(4)
C12 C11 S3 112.6(4)
C14 C13 S4 111.8(4)
C16 C15 S5 111.6(4)
C18 C17 S6 112.2(5)
C1 Fe1 C2 93.9(3)
C1 Fe1 C3 95.0(2)
C1 Fe1 Fe2 121.32(17)
C1 Fe1 S1 170.51(18)
C1 Fe1 S2 92.08(17)
C1 Fe1 S3 89.87(18)
C2 Fe1 C3 93.0(2)
C2 Fe1 Fe2 122.57(18)
C2 Fe1 S1 93.6(2)
C2 Fe1 S2 90.22(18)
C2 Fe1 S3 171.46(18)
C3 Fe1 Fe2 123.37(17)
C3 Fe1 S1 90.48(18)
C3 Fe1 S2 172.06(18)
C3 Fe1 S3 94.33(17)
S1 Fe1 Fe2 49.34(3)
S1 Fe1 S2 82.06(5)
S2 Fe1 Fe2 49.18(3)
S3 Fe1 Fe2 49.23(3)
S3 Fe1 S1 81.95(5)
S3 Fe1 S2 81.99(4)
S1 Fe2 Fe1 50.48(4)
S2 Fe2 Fe1 50.67(3)
S2 Fe2 S1 84.02(5)
S2 Fe2 S5 95.87(5)
S2 Fe2 S6 178.88(5)
S3 Fe2 Fe1 50.28(3)
S3 Fe2 S1 83.58(5)
S3 Fe2 S2 83.89(5)
S3 Fe2 S5 179.46(5)
S3 Fe2 S6 97.23(5)
S4 Fe2 Fe1 129.41(4)
S4 Fe2 S1 178.83(5)
S4 Fe2 S2 96.68(5)
S4 Fe2 S3 95.56(5)
S4 Fe2 S5 83.99(5)
S4 Fe2 S6 83.15(5)
S5 Fe2 Fe1 129.86(4)
S5 Fe2 S1 96.87(5)
S5 Fe2 S6 83.01(5)
S6 Fe2 Fe1 130.21(4)
S6 Fe2 S1 96.17(5)
C4 Fe3 C5 95.4(2)
C4 Fe3 C6 92.6(2)
C4 Fe3 S4 169.73(17)
C4 Fe3 S5 87.60(16)
C4 Fe3 S6 96.76(17)
C5 Fe3 C6 93.0(2)
C5 Fe3 S4 94.61(18)
C5 Fe3 S5 170.16(18)
C5 Fe3 S6 88.98(18)
C6 Fe3 S4 89.01(17)
C6 Fe3 S5 96.24(17)
C6 Fe3 S6 170.21(17)
S5 Fe3 S4 82.13(5)
S5 Fe3 S6 81.36(5)
S6 Fe3 S4 81.27(4)
I3 I2 I1 179.61(2)
C7 S1 Fe1 110.9(2)
C7 S1 Fe2 110.46(19)
Fe2 S1 Fe1 80.18(4)
C9 S2 Fe1 111.06(18)
C9 S2 Fe2 110.01(18)
Fe2 S2 Fe1 80.15(4)
C11 S3 Fe1 111.93(18)
C11 S3 Fe2 109.68(16)
Fe2 S3 Fe1 80.49(4)
C13 S4 Fe2 109.55(17)
C13 S4 Fe3 110.6(2)
Fe2 S4 Fe3 80.90(4)
C15 S5 Fe2 111.59(18)
C15 S5 Fe3 110.2(2)
Fe2 S5 Fe3 80.89(4)
C17 S6 Fe2 110.1(2)
C17 S6 Fe3 110.5(2)
Fe2 S6 Fe3 80.75(4)

loop_
_geom_bond_atom_site_label_1
_geom_bond_atom_site_label_2
_geom_bond_distance
C1 Fe1 1.805(6)
C1 O1 1.122(6)
C2 Fe1 1.813(6)
C2 O2 1.122(6)
C3 Fe1 1.812(6)
C3 O3 1.120(6)
C4 Fe3 1.810(6)
C4 O4 1.120(6)
C5 Fe3 1.813(6)
C5 O5 1.118(6)
C6 Fe3 1.817(6)
C6 O6 1.115(6)
C7 C8 1.482(8)
C7 S1 1.828(5)
C9 C10 1.511(7)
C9 S2 1.826(5)
C11 C12 1.504(7)
C11 S3 1.825(4)
C13 C14 1.509(7)
C13 S4 1.818(5)
C15 C16 1.514(7)
C15 S5 1.808(5)
C17 C18 1.509(8)
C17 S6 1.822(5)
Fe1 Fe2 2.9660(9)
Fe1 S1 2.3219(14)
Fe1 S2 2.3287(13)
Fe1 S3 2.3134(13)
Fe2 S1 2.2834(13)
Fe2 S2 2.2783(13)
Fe2 S3 2.2775(12)
Fe2 S4 2.2727(13)
Fe2 S5 2.2786(13)
Fe2 S6 2.2805(13)
Fe3 S4 2.3201(13)
Fe3 S5 2.3152(13)
Fe3 S6 2.3196(13)
I1 I2 2.9265(6)
I2 I3 2.9129(7)
